data_4062517
loop_
_publ_author_name
'Gibson, Dorothy H.'
'Pariya, Chandi'
'Mashuta, Mark S.'

_publ_section_title
;
Synthesis and Characterization of Ruthenium(II) Hydrido and Hydroxo Complexes 
Bearing the 2,6-Bis(di-tert-butylphosphinomethyl)pyridine Ligand
;
_journal_issue 10
_journal_name_full Organometallics
_journal_page_first 2510
_journal_page_last 2513
_journal_paper_doi 10.1021/om030659o
_journal_volume 23
_journal_year 2004
_chemical_formula_moiety 'C25 H44 N O3 P2 Ru, F6 P'
_chemical_formula_sum 'C25 H44 F6 N O3 P3 Ru'
_chemical_formula_weight 714.59
_chemical_name_common 'Ru(PNP)(CO)2OH PF6'
_space_group_IT_number 2
_space_group_name_Hall '-P 1'
_space_group_name_H-M_alt 'P -1'
_symmetry_cell_setting triclinic
_symmetry_space_group_name_Hall '-P 1'
_symmetry_space_group_name_H-M 'P -1'
_cell_angle_alpha 106.4370(10)
_cell_angle_beta 104.9990(10)
_cell_angle_gamma 92.1730(10)
_cell_formula_units_Z 2
_cell_length_a 8.2883(6)
_cell_length_b 12.7436(10)
_cell_length_c 15.7252(12)
_cell_measurement_temperature 100(2)
_cell_volume 1527.7(2)
_diffrn_ambient_temperature 100(2)
_exptl_crystal_density_diffrn 1.553
_cod_depositor_comments
;
The following automatic conversions were performed:
'_symmetry_cell_setting' value 'Triclinic' changed to 'triclinic'
according to '/home/saulius/struct/CIF-dictionaries/cif_core.dic'
dictionary named 'cif_core.dic' version 2.4.1 from 2010-06-29.

Automatic conversion script
Id: cif_fix_enum 1527 2010-12-29 10:47:43Z saulius 
;
_cod_database_code 4062517

loop_
_symmetry_equiv_pos_as_xyz
'x, y, z'
'-x, -y, -z'

loop_
_atom_site_label
_atom_site_type_symbol
_atom_site_fract_x
_atom_site_fract_y
_atom_site_fract_z
_atom_site_U_iso_or_equiv
_atom_site_adp_type
_atom_site_occupancy
_atom_site_symmetry_multiplicity
_atom_site_calc_flag
_atom_site_refinement_flags
_atom_site_disorder_assembly
_atom_site_disorder_group
Ru1 Ru 0.99251(3) 0.700411(19) 0.704922(16) 0.01541(8) Uani 1 1 d . . .
P1 P 1.13621(9) 0.60368(6) 0.80780(5) 0.01442(15) Uani 1 1 d . . .
P2 P 0.84256(10) 0.83312(6) 0.64465(5) 0.01533(16) Uani 1 1 d . . .
O1 O 1.1257(3) 0.6019(2) 0.54161(17) 0.0310(6) Uani 1 1 d . . .
O2 O 0.6850(4) 0.5300(2) 0.6261(2) 0.0423(7) Uani 1 1 d . . .
O3 O 1.1954(2) 0.80959(15) 0.76814(14) 0.0138(4) Uani 1 1 d . . .
H3O H 1.1869 0.8627 0.7462 0.021 Uiso 1 1 calc R . .
N1 N 0.9147(3) 0.7839(2) 0.82238(17) 0.0159(5) Uani 1 1 d . . .
C1 C 1.0741(4) 0.6372(2) 0.6030(2) 0.0202(6) Uani 1 1 d . . .
C2 C 0.7975(4) 0.5993(3) 0.6584(2) 0.0200(6) Uani 1 1 d . . .
C3 C 1.1473(4) 0.7146(2) 0.9143(2) 0.0189(6) Uani 1 1 d . . .
H3A H 1.158 0.6825 0.9656 0.023 Uiso 1 1 calc R . .
H3B H 1.2494 0.7669 0.9296 0.023 Uiso 1 1 calc R . .
C4 C 0.9962(4) 0.7767(2) 0.9068(2) 0.0175(6) Uani 1 1 d . . .
C5 C 0.9468(4) 0.8297(3) 0.9840(2) 0.0220(6) Uani 1 1 d . . .
H5 H 1.0022 0.8218 1.0424 0.026 Uiso 1 1 calc R . .
C6 C 0.8166(4) 0.8941(3) 0.9758(2) 0.0234(7) Uani 1 1 d . . .
H6 H 0.7810 0.9301 1.0283 0.028 Uiso 1 1 calc R . .
C7 C 0.7390(4) 0.9055(2) 0.8905(2) 0.0200(6) Uani 1 1 d . . .
H7 H 0.6523 0.9518 0.8841 0.024 Uiso 1 1 calc R . .
C8 C 0.7888(4) 0.8489(2) 0.8146(2) 0.0160(6) Uani 1 1 d . . .
C9 C 0.7031(4) 0.8554(3) 0.7199(2) 0.0191(6) Uani 1 1 d . . .
H9A H 0.6638 0.9288 0.7255 0.023 Uiso 1 1 calc R . .
H9B H 0.6032 0.7993 0.6914 0.023 Uiso 1 1 calc R . .
C10 C 1.0186(4) 0.4802(3) 0.8163(2) 0.0225(7) Uani 1 1 d . . .
C11 C 0.8611(4) 0.5186(3) 0.8439(2) 0.0238(7) Uani 1 1 d . . .
H11A H 0.7998 0.5559 0.8011 0.036 Uiso 1 1 calc R . .
H11B H 0.8945 0.5697 0.9069 0.036 Uiso 1 1 calc R . .
H11C H 0.7885 0.4547 0.8414 0.036 Uiso 1 1 calc R . .
C12 C 1.1187(5) 0.4328(3) 0.8916(3) 0.0375(9) Uani 1 1 d . . .
H12A H 1.1560 0.4914 0.9508 0.056 Uiso 1 1 calc R . .
H12B H 1.2170 0.4030 0.8743 0.056 Uiso 1 1 calc R . .
H12C H 1.0467 0.3739 0.8973 0.056 Uiso 1 1 calc R . .
C13 C 0.9663(5) 0.3886(3) 0.7233(3) 0.0365(9) Uani 1 1 d . . .
H13A H 0.8850 0.3322 0.7255 0.055 Uiso 1 1 calc R . .
H13B H 1.0658 0.3552 0.7111 0.055 Uiso 1 1 calc R . .
H13C H 0.9148 0.4199 0.6740 0.055 Uiso 1 1 calc R . .
C14 C 1.3599(4) 0.5806(3) 0.8123(2) 0.0212(6) Uani 1 1 d . . .
C15 C 1.4640(5) 0.5858(4) 0.9095(2) 0.0363(9) Uani 1 1 d . . .
H15A H 1.4147 0.5289 0.9293 0.054 Uiso 1 1 calc R . .
H15B H 1.4642 0.6585 0.9524 0.054 Uiso 1 1 calc R . .
H15C H 1.5797 0.5733 0.9090 0.054 Uiso 1 1 calc R . .
C16 C 1.3614(4) 0.4698(3) 0.7422(2) 0.0227(7) Uani 1 1 d . . .
H16A H 1.4751 0.4631 0.7354 0.034 Uiso 1 1 calc R . .
H16B H 1.2830 0.4653 0.6824 0.034 Uiso 1 1 calc R . .
H16C H 1.3269 0.4099 0.7639 0.034 Uiso 1 1 calc R . .
C17 C 1.4444(4) 0.6697(3) 0.7843(3) 0.0337(8) Uani 1 1 d . . .
H17A H 1.5615 0.6571 0.7877 0.051 Uiso 1 1 calc R . .
H17B H 1.4416 0.7424 0.8264 0.051 Uiso 1 1 calc R . .
H17C H 1.3840 0.6664 0.7210 0.051 Uiso 1 1 calc R . .
C18 C 0.6949(4) 0.7915(3) 0.5244(2) 0.0237(7) Uani 1 1 d . . .
C19 C 0.7942(5) 0.7977(3) 0.4556(2) 0.0285(7) Uani 1 1 d . . .
H19A H 0.8882 0.7536 0.4633 0.043 Uiso 1 1 calc R . .
H19B H 0.8378 0.8745 0.4673 0.043 Uiso 1 1 calc R . .
H19C H 0.7200 0.7688 0.3925 0.043 Uiso 1 1 calc R . .
C20 C 0.6145(5) 0.6731(3) 0.4975(2) 0.0324(8) Uani 1 1 d . . .
H20A H 0.5347 0.6536 0.4358 0.049 Uiso 1 1 calc R . .
H20B H 0.5548 0.6659 0.5422 0.049 Uiso 1 1 calc R . .
H20C H 0.7021 0.6236 0.4973 0.049 Uiso 1 1 calc R . .
C21 C 0.5526(5) 0.8657(4) 0.5169(3) 0.0400(10) Uani 1 1 d . . .
H21A H 0.4818 0.8448 0.4529 0.060 Uiso 1 1 calc R . .
H21B H 0.6014 0.9428 0.5359 0.060 Uiso 1 1 calc R . .
H21C H 0.4842 0.8566 0.5573 0.060 Uiso 1 1 calc R . .
C22 C 0.9724(5) 0.9690(3) 0.6714(2) 0.0252(7) Uani 1 1 d . . .
C23 C 1.0329(5) 1.0187(3) 0.7773(2) 0.0273(7) Uani 1 1 d . . .
H23A H 1.1117 1.0853 0.7937 0.041 Uiso 1 1 calc R . .
H23B H 1.0895 0.9648 0.8044 0.041 Uiso 1 1 calc R . .
H23C H 0.9361 1.0376 0.8010 0.041 Uiso 1 1 calc R . .
C24 C 0.8764(6) 1.0539(3) 0.6343(3) 0.0385(10) Uani 1 1 d . . .
H24A H 0.9475 1.1249 0.6580 0.058 Uiso 1 1 calc R . .
H24B H 0.7739 1.0621 0.6545 0.058 Uiso 1 1 calc R . .
H24C H 0.8463 1.0293 0.5667 0.058 Uiso 1 1 calc R . .
C25 C 1.1262(5) 0.9474(3) 0.6336(3) 0.0353(9) Uani 1 1 d . . .
H25A H 1.0882 0.9184 0.5660 0.053 Uiso 1 1 calc R . .
H25B H 1.1875 0.8935 0.6586 0.053 Uiso 1 1 calc R . .
H25C H 1.2006 1.0164 0.6521 0.053 Uiso 1 1 calc R . .
P3 P 0.55567(11) 0.20395(7) 0.81373(6) 0.02546(19) Uani 1 1 d . . .
F1 F 0.5800(3) 0.25289(18) 0.73419(14) 0.0336(5) Uani 1 1 d . . .
F2 F 0.5341(4) 0.1554(2) 0.89372(18) 0.0506(7) Uani 1 1 d . . .
F3 F 0.3598(3) 0.21575(16) 0.78512(15) 0.0310(5) Uani 1 1 d . . .
F4 F 0.7534(3) 0.1929(2) 0.84191(17) 0.0519(7) Uani 1 1 d . . .
F5 F 0.5212(3) 0.08260(18) 0.74245(18) 0.0501(7) Uani 1 1 d . . .
F6 F 0.5933(3) 0.32545(16) 0.88435(14) 0.0329(5) Uani 1 1 d . . .

loop_
_atom_site_aniso_label
_atom_site_aniso_U_11
_atom_site_aniso_U_22
_atom_site_aniso_U_33
_atom_site_aniso_U_23
_atom_site_aniso_U_13
_atom_site_aniso_U_12
Ru1 0.01975(13) 0.01427(12) 0.01446(12) 0.00507(9) 0.00736(9) 0.00542(9)
P1 0.0162(4) 0.0128(3) 0.0140(3) 0.0030(3) 0.0047(3) 0.0035(3)
P2 0.0210(4) 0.0109(3) 0.0120(3) 0.0020(3) 0.0026(3) 0.0021(3)
O1 0.0380(14) 0.0309(13) 0.0247(13) 0.0018(10) 0.0165(11) 0.0065(11)
O2 0.0457(17) 0.0391(16) 0.0404(16) 0.0131(13) 0.0090(13) -0.0001(13)
O3 0.0148(10) 0.0071(9) 0.0169(10) 0.0032(8) 0.0004(8) 0.0000(7)
N1 0.0191(13) 0.0120(11) 0.0168(12) 0.0034(10) 0.0064(10) 0.0036(9)
C1 0.0237(16) 0.0156(14) 0.0216(15) 0.0054(12) 0.0071(13) 0.0014(12)
C2 0.0216(14) 0.0147(15) 0.0204(16) 0.0053(13) 0.0071(12) 0.0016(12)
C3 0.0189(15) 0.0164(14) 0.0150(14) -0.0021(11) 0.0012(11) 0.0042(11)
C4 0.0190(15) 0.0132(13) 0.0163(14) 0.0009(11) 0.0025(11) 0.0011(11)
C5 0.0262(17) 0.0209(15) 0.0146(14) 0.0008(12) 0.0029(12) 0.0074(13)
C6 0.0257(17) 0.0231(16) 0.0172(15) -0.0015(12) 0.0069(13) 0.0076(13)
C7 0.0194(15) 0.0160(14) 0.0218(15) 0.0014(12) 0.0055(12) 0.0059(12)
C8 0.0171(14) 0.0128(13) 0.0170(14) 0.0036(11) 0.0041(11) 0.0004(11)
C9 0.0200(15) 0.0172(14) 0.0194(15) 0.0043(12) 0.0052(12) 0.0056(12)
C10 0.0291(17) 0.0157(14) 0.0287(17) 0.0081(13) 0.0167(14) 0.0039(12)
C11 0.0268(17) 0.0202(15) 0.0291(17) 0.0084(13) 0.0146(14) 0.0021(13)
C12 0.047(2) 0.038(2) 0.052(2) 0.0317(19) 0.033(2) 0.0228(18)
C13 0.040(2) 0.0217(17) 0.044(2) -0.0059(16) 0.0249(18) -0.0078(15)
C14 0.0159(15) 0.0228(16) 0.0220(15) 0.0020(13) 0.0048(12) 0.0066(12)
C15 0.0266(19) 0.053(2) 0.0224(17) 0.0021(17) 0.0042(14) 0.0191(17)
C16 0.0240(16) 0.0208(15) 0.0244(16) 0.0037(13) 0.0116(13) 0.0073(13)
C17 0.0192(17) 0.0272(18) 0.054(2) 0.0064(17) 0.0154(16) 0.0022(14)
C18 0.0290(17) 0.0234(16) 0.0138(14) 0.0018(12) 0.0013(12) 0.0075(13)
C19 0.040(2) 0.0264(17) 0.0147(15) 0.0038(13) 0.0029(14) 0.0049(15)
C20 0.0296(19) 0.034(2) 0.0226(17) -0.0038(15) 0.0032(14) -0.0063(15)
C21 0.040(2) 0.050(2) 0.0214(18) 0.0042(17) -0.0032(15) 0.0223(19)
C22 0.042(2) 0.0146(15) 0.0180(15) 0.0026(12) 0.0097(14) -0.0030(13)
C23 0.042(2) 0.0174(15) 0.0172(15) -0.0013(12) 0.0072(14) -0.0080(14)
C24 0.077(3) 0.0161(16) 0.0245(18) 0.0074(14) 0.0164(19) 0.0092(17)
C25 0.048(2) 0.0303(19) 0.0251(18) 0.0006(15) 0.0168(17) -0.0154(17)
P3 0.0287(5) 0.0191(4) 0.0215(4) 0.0013(3) -0.0005(3) 0.0082(3)
F1 0.0303(11) 0.0434(13) 0.0229(10) 0.0045(9) 0.0065(9) 0.0053(9)
F2 0.0725(18) 0.0360(13) 0.0442(14) 0.0248(11) 0.0047(13) 0.0032(12)
F3 0.0263(11) 0.0230(10) 0.0417(12) 0.0078(9) 0.0083(9) 0.0046(8)
F4 0.0336(13) 0.0644(17) 0.0425(14) 0.0069(12) -0.0076(11) 0.0228(12)
F5 0.0550(15) 0.0228(11) 0.0500(15) -0.0086(10) -0.0038(12) 0.0167(11)
F6 0.0456(13) 0.0231(10) 0.0227(10) -0.0021(8) 0.0081(9) -0.0029(9)

loop_
_geom_bond_atom_site_label_1
_geom_bond_atom_site_label_2
_geom_bond_distance
_geom_bond_site_symmetry_2
_geom_bond_publ_flag
Ru1 C2 1.873(3) . yes
Ru1 C1 1.884(3) . yes
Ru1 O3 1.9818(19) . yes
Ru1 N1 2.125(2) . yes
Ru1 P2 2.4000(8) . yes
Ru1 P1 2.4079(8) . yes
P1 C3 1.839(3) . no
P1 C14 1.874(3) . no
P1 C10 1.875(3) . no
P2 C9 1.834(3) . no
P2 C22 1.883(3) . no
P2 C18 1.882(3) . no
O1 C1 1.140(4) . yes
O2 C2 1.160(4) . yes
O3 H3O 0.84 . no
N1 C4 1.356(4) . no
N1 C8 1.359(4) . no
C3 C4 1.503(4) . no
C3 H3A 0.99 . no
C3 H3B 0.99 . no
C4 C5 1.382(4) . no
C5 C6 1.382(4) . no
C5 H5 0.95 . no
C6 C7 1.380(4) . no
C6 H6 0.95 . no
C7 C8 1.381(4) . no
C7 H7 0.95 . no
C8 C9 1.501(4) . no
C9 H9A 0.99 . no
C9 H9B 0.99 . no
C10 C11 1.534(4) . no
C10 C13 1.535(5) . no
C10 C12 1.546(5) . no
C11 H11A 0.98 . no
C11 H11B 0.98 . no
C11 H11C 0.98 . no
C12 H12A 0.98 . no
C12 H12B 0.98 . no
C12 H12C 0.98 . no
C13 H13A 0.98 . no
C13 H13B 0.98 . no
C13 H13C 0.98 . no
C14 C16 1.529(4) . no
C14 C15 1.529(5) . no
C14 C17 1.535(5) . no
C15 H15A 0.98 . no
C15 H15B 0.98 . no
C15 H15C 0.98 . no
C16 H16A 0.98 . no
C16 H16B 0.98 . no
C16 H16C 0.98 . no
C17 H17A 0.98 . no
C17 H17B 0.98 . no
C17 H17C 0.98 . no
C18 C20 1.522(5) . no
C18 C19 1.535(5) . no
C18 C21 1.541(5) . no
C19 H19A 0.98 . no
C19 H19B 0.98 . no
C19 H19C 0.98 . no
C20 H20A 0.98 . no
C20 H20B 0.98 . no
C20 H20C 0.98 . no
C21 H21A 0.98 . no
C21 H21B 0.98 . no
C21 H21C 0.98 . no
C22 C24 1.525(5) . no
C22 C23 1.539(4) . no
C22 C25 1.544(5) . no
C23 H23A 0.98 . no
C23 H23B 0.98 . no
C23 H23C 0.98 . no
C24 H24A 0.98 . no
C24 H24B 0.98 . no
C24 H24C 0.98 . no
C25 H25A 0.98 . no
C25 H25B 0.98 . no
C25 H25C 0.98 . no
P3 F3 1.593(2) . no
P3 F6 1.593(2) . no
P3 F2 1.595(3) . no
P3 F5 1.597(2) . no
P3 F1 1.599(2) . no
P3 F4 1.606(2) . no
